data_7038167
loop_
_publ_author_name
'Liu, Xiaobin'
'Lin, Huan'
'Xiao, Zhenyu'
'Fan, Weidong'
'Huang, Ao'
'Wang, Rongming'
'Zhang, Liangliang'
'Sun, Daofeng'

_publ_section_title
;
 Multifunctional lanthanide-organic frameworks for fluorescent sensing,
 gas separation and catalysis.
;
_journal_issue 9
_journal_name_full 'Dalton transactions (Cambridge, England : 2003)'
_journal_page_first 3743
_journal_page_last 3749
_journal_paper_doi 10.1039/c5dt04339e
_journal_volume 45
_journal_year 2016
_chemical_formula_moiety 'C36 H34 O11 Pr, H2 O'
_chemical_formula_sum 'C36 H36 O12 Pr'
_chemical_formula_weight 801.56
_chemical_name_systematic complex-Pr
_space_group_crystal_system monoclinic
_space_group_IT_number 13
_space_group_name_Hall '-P 2yc'
_space_group_name_H-M_alt 'P 1 2/c 1'
_symmetry_space_group_name_Hall '-P 2yc'
_symmetry_space_group_name_H-M 'P 1 2/c 1'
_atom_sites_solution_hydrogens geom
_atom_sites_solution_primary iterative
_atom_sites_solution_secondary difmap
_audit_creation_date 2015-08-20
_audit_creation_method
;
Olex2 1.2
(compiled 2015.01.26 svn.r3150 for OlexSys, GUI svn.r4998)
;
_audit_update_record
;
2015-09-23 deposited with the CCDC.
2016-01-07 downloaded from the CCDC.
;
_cell_angle_alpha 90.00
_cell_angle_beta 94.3334(12)
_cell_angle_gamma 90.00
_cell_formula_units_Z 4
_cell_length_a 43.7247(5)
_cell_length_b 12.93615(17)
_cell_length_c 8.49651(12)
_cell_measurement_temperature 200
_cell_volume 4792.14(11)
_computing_molecular_graphics 'Olex2 (Dolomanov et al., 2009)'
_computing_publication_material 'Olex2 (Dolomanov et al., 2009)'
_computing_structure_refinement 'XL (Sheldrick, 2008)'
_computing_structure_solution
;
Superflip (Palatinus & Chapuis, 2007;Palatinus & van der Lee, 2008;
Palatinus et al., 2012)
;
_diffrn_ambient_temperature 200
_diffrn_measured_fraction_theta_full 1.000
_diffrn_measured_fraction_theta_max 1.000
_diffrn_measurement_device_type Cu
_diffrn_radiation_monochromator graphite
_diffrn_radiation_type MoK\a
_diffrn_radiation_wavelength 0.71000
_diffrn_reflns_av_R_equivalents 0.0266
_diffrn_reflns_av_unetI/netI 0.0318
_diffrn_reflns_limit_h_max 52
_diffrn_reflns_limit_h_min -51
_diffrn_reflns_limit_k_max 15
_diffrn_reflns_limit_k_min -15
_diffrn_reflns_limit_l_max 6
_diffrn_reflns_limit_l_min -10
_diffrn_reflns_number 17851
_diffrn_reflns_theta_full 25.10
_diffrn_reflns_theta_max 25.10
_diffrn_reflns_theta_min 1.57
_diffrn_source 'fine-focus sealed tube'
_exptl_absorpt_coefficient_mu 1.062
_exptl_crystal_colour 'clear light brown'
_exptl_crystal_colour_lustre clear
_exptl_crystal_colour_modifier light
_exptl_crystal_colour_primary brown
_exptl_crystal_density_diffrn 1.111
_exptl_crystal_density_method 'not measured'
_exptl_crystal_description block
_exptl_crystal_F_000 1628
_exptl_crystal_size_max 0.1
_exptl_crystal_size_mid 0.01
_exptl_crystal_size_min 0.01
_platon_squeeze_details
;
;
_refine_diff_density_max 2.987
_refine_diff_density_min -2.535
_refine_diff_density_rms 0.145
_refine_ls_extinction_method none
_refine_ls_goodness_of_fit_ref 1.053
_refine_ls_hydrogen_treatment constr
_refine_ls_matrix_type full
_refine_ls_number_parameters 466
_refine_ls_number_reflns 8580
_refine_ls_number_restraints 25
_refine_ls_restrained_S_all 1.053
_refine_ls_R_factor_all 0.0727
_refine_ls_R_factor_gt 0.0694
_refine_ls_shift/su_max 0.001
_refine_ls_shift/su_mean 0.000
_refine_ls_structure_factor_coef Fsqd
_refine_ls_weighting_details 'calc w=1/[\s^2^(Fo^2^)+(0.0880P)^2^+25.0470P] where P=(Fo^2^+2Fc^2^)/3'
_refine_ls_weighting_scheme calc
_refine_ls_wR_factor_gt 0.1844
_refine_ls_wR_factor_ref 0.1866
_reflns_number_gt 7861
_reflns_number_total 8580
_reflns_threshold_expression >2sigma(I)
_cod_data_source_file c5dt04339e2.cif
_cod_data_source_block lxb-1829-sr
_cod_depositor_comments 'Adding full bibliography for 7038167--7038168.cif.'
_cod_original_cell_volume 4792.13(11)
_cod_database_code 7038167
_olex2_refinement_description
;
1. Fixed Uiso
 At 1.2 times of:
  All C(H) groups
 At 1.5 times of:
  All C(H,H,H) groups, All O(H,H) groups
2. Restrained distances
 Pr2-O4WB
 2.45 with sigma of 0.01
3. Uiso/Uaniso restraints and constraints
Uanis(O4WB) \\sim Ueq: with sigma of 0.1 and sigma for terminal atoms of 0.2
Uanis(O4WB) \\sim Ueq: with sigma of 0.01 and sigma for terminal atoms of 0.1
Uanis(O4WB) \\sim Ueq: with sigma of 0.05 and sigma for terminal atoms of 0.1
Uanis(O4WB) \\sim Ueq: with sigma of 0.0001 and sigma for terminal atoms of
0.0002
4. Others
 Sof(O4WB)=Sof(H4WC)=Sof(H4WD)=0.5*(1-FVAR(2))
 Sof(O4WA)=Sof(H4WA)=Sof(H4WB)=0.5*FVAR(2)
 Fixed Sof: H2WA(0.5) H2WB(0.5)
5.a Free rotating group:
 O5W(H5WA,H5WB)
5.b Rotating group:
 O1W(H1WA,H1WB), O2W(H2WA,H2WB), O3W(H3WA,H3WB), O4WA(H4WA,H4WB), O4WB(H4WC,
 H4WD)
5.c Aromatic/amide H refined with riding coordinates:
 C33(H33), C6(H6), C3(H3), C5(H5), C32(H32), C34(H34), C2(H2), C22(H22),
 C35(H35), C15(H15), C19(H19), C9(H9), C29(H29), C30(H30), C12(H12), C8(H8)
5.d Idealised Me refined as rotating group:
 C25(H25A,H25B,H25C), C23(H23A,H23B,H23C), C24(H24A,H24B,H24C), C26(H26A,H26B,
 H26C)
;
_olex2_submission_special_instructions 'No special instructions were received'

loop_
_space_group_symop_id
_space_group_symop_operation_xyz
1 'x, y, z'
2 '-x, y, -z+1/2'
3 '-x, -y, -z'
4 'x, -y, z-1/2'

loop_
_atom_site_label
_atom_site_type_symbol
_atom_site_fract_x
_atom_site_fract_y
_atom_site_fract_z
_atom_site_U_iso_or_equiv
_atom_site_adp_type
_atom_site_occupancy
_atom_site_calc_flag
_atom_site_disorder_assembly
_atom_site_disorder_group
_atom_site_site_symmetry_order
_atom_site_refinement_flags_posn
_atom_site_refinement_flags_adp
_atom_site_refinement_flags_occupancy
Pr1 Pr 0.0000 1.00530(3) 0.7500 0.02733(15) Uani 1 d . . 2 S T P
Pr2 Pr 0.5000 0.53222(7) -0.2500 0.0729(3) Uani 1 d . . 2 DS T P
O3 O 0.44640(10) 0.5885(5) -0.2053(6) 0.0696(17) Uani 1 d A . 1 . . .
O2 O 0.02794(8) 1.0434(4) 1.0024(4) 0.0365(9) Uani 1 d . . 1 . . .
O1 O 0.05478(9) 0.9439(4) 0.7288(5) 0.0427(10) Uani 1 d . . 1 . . .
O4 O 0.46954(11) 0.5201(5) 0.0054(7) 0.0718(18) Uani 1 d . . 1 . . .
O5 O 0.25330(8) 1.1198(3) 0.3568(5) 0.0343(8) Uani 1 d . . 1 . . .
O8 O 0.24718(8) 0.3440(3) 0.2155(5) 0.0340(9) Uani 1 d . . 1 . . .
O7 O 0.19737(9) 0.3884(3) 0.3414(5) 0.0400(10) Uani 1 d . . 1 . . .
O1W O 0.02780(11) 1.1630(4) 0.6723(6) 0.0557(12) Uani 1 d . . 1 . . .
H1WA H 0.0150 1.2092 0.6288 0.083 Uiso 1 d . . 1 GR . .
H1WB H 0.0412 1.1474 0.6034 0.083 Uiso 1 d . . 1 GR . .
O6 O 0.30461(9) 1.0751(3) 0.2446(6) 0.0437(10) Uani 1 d . . 1 . . .
C25 C 0.22501(12) 1.1474(5) 0.4214(7) 0.0373(13) Uani 1 d . . 1 . . .
H25A H 0.2077 1.1269 0.3478 0.056 Uiso 1 calc . . 1 GR . .
H25B H 0.2244 1.2223 0.4381 0.056 Uiso 1 calc . . 1 GR . .
H25C H 0.2235 1.1118 0.5224 0.056 Uiso 1 calc . . 1 GR . .
C23 C 0.16967(14) 0.4093(5) 0.4159(9) 0.0497(16) Uani 1 d . . 1 . . .
H23A H 0.1562 0.4529 0.3466 0.075 Uiso 1 calc . . 1 GR . .
H23B H 0.1747 0.4452 0.5161 0.075 Uiso 1 calc . . 1 GR . .
H23C H 0.1593 0.3440 0.4359 0.075 Uiso 1 calc . . 1 GR . .
C24 C 0.27425(12) 0.3167(4) 0.1416(7) 0.0325(12) Uani 1 d . . 1 . . .
H24A H 0.2735 0.3470 0.0357 0.049 Uiso 1 calc . . 1 GR . .
H24B H 0.2756 0.2413 0.1336 0.049 Uiso 1 calc . . 1 GR . .
H24C H 0.2923 0.3430 0.2047 0.049 Uiso 1 calc . . 1 GR . .
C4 C 0.13490(11) 0.8495(4) 0.5052(6) 0.0315(11) Uani 1 d . . 1 . . .
C1 C 0.05364(11) 0.9363(5) 0.5823(6) 0.0313(12) Uani 1 d . . 1 . . .
C33 C 0.31476(11) 0.7209(4) 0.0035(7) 0.0304(11) Uani 1 d . . 1 . . .
H33 H 0.3004 0.7639 -0.0551 0.037 Uiso 1 calc . . 1 R . .
C6 C 0.18609(12) 0.7798(5) 0.5487(7) 0.0385(13) Uani 1 d . . 1 . . .
H6 H 0.2019 0.7531 0.6203 0.046 Uiso 1 calc . . 1 R . .
C3 C 0.10659(12) 0.8810(5) 0.5723(7) 0.0341(12) Uani 1 d . . 1 . . .
H3 H 0.1075 0.8862 0.6841 0.041 Uiso 1 calc . . 1 R . .
C5 C 0.15881(12) 0.8113(5) 0.6046(7) 0.0403(14) Uani 1 d . . 1 . . .
H5 H 0.1563 0.8066 0.7145 0.048 Uiso 1 calc . . 1 R . .
C32 C 0.34262(12) 0.6977(5) -0.0573(7) 0.0369(12) Uani 1 d A . 1 . . .
H32 H 0.3470 0.7252 -0.1569 0.044 Uiso 1 calc . . 1 R . .
C34 C 0.39346(13) 0.6159(5) -0.0450(8) 0.0427(14) Uani 1 d A . 1 . . .
H34 H 0.3950 0.6409 -0.1492 0.051 Uiso 1 calc . . 1 R . .
C26 C 0.33146(15) 1.0562(6) 0.1657(10) 0.0546(18) Uani 1 d . . 1 . . .
H26A H 0.3258 1.0244 0.0628 0.082 Uiso 1 calc . . 1 GR . .
H26B H 0.3450 1.0094 0.2292 0.082 Uiso 1 calc . . 1 GR . .
H26C H 0.3421 1.1216 0.1503 0.082 Uiso 1 calc . . 1 GR . .
C2 C 0.07991(12) 0.9032(5) 0.4976(7) 0.0394(14) Uani 1 d . . 1 . . .
H2 H 0.0776 0.8975 0.3858 0.047 Uiso 1 calc . . 1 R . .
C22 C 0.23657(11) 0.9412(4) 0.3491(6) 0.0276(10) Uani 1 d . . 1 . . .
H22 H 0.2175 0.9587 0.3888 0.033 Uiso 1 calc . . 1 R . .
C35 C 0.41758(13) 0.5682(6) 0.0203(8) 0.0517(17) Uani 1 d . . 1 . . .
H35 H 0.4172 0.5397 0.1231 0.062 Uiso 1 calc A . 1 R . .
C7 C 0.19078(11) 0.7863(4) 0.3922(7) 0.0304(11) Uani 1 d . . 1 . . .
C20 C 0.28599(13) 0.9918(4) 0.2639(7) 0.0358(13) Uani 1 d . . 1 . . .
C16 C 0.25639(10) 0.6289(4) 0.2364(6) 0.0245(10) Uani 1 d A . 1 . . .
C15 C 0.26242(11) 0.5230(4) 0.2028(6) 0.0263(11) Uani 1 d . . 1 . . .
H15 H 0.2806 0.5053 0.1545 0.032 Uiso 1 calc . . 1 R . .
C28 C 0.30759(10) 0.6819(4) 0.1488(6) 0.0267(10) Uani 1 d A . 1 . . .
C31 C 0.36414(11) 0.6354(4) 0.0245(7) 0.0344(12) Uani 1 d . . 1 . . .
O5W O 0.07765(18) 0.8255(7) -0.0003(8) 0.096(2) Uani 1 d . . 1 . . .
H5WA H 0.0845 0.7645 0.0142 0.143 Uiso 1 d . . 1 G . .
H5WB H 0.0837 0.8495 -0.0856 0.143 Uiso 1 d . . 1 G . .
C19 C 0.29276(11) 0.8925(4) 0.2329(6) 0.0296(11) Uani 1 d . . 1 . . .
H19 H 0.3124 0.8764 0.1981 0.035 Uiso 1 calc . . 1 R . .
C9 C 0.13897(13) 0.8521(6) 0.3449(7) 0.0509(18) Uani 1 d . . 1 . . .
H9 H 0.1227 0.8747 0.2724 0.061 Uiso 1 calc . . 1 R . .
C29 C 0.32938(12) 0.6171(5) 0.2299(7) 0.0374(13) Uani 1 d . . 1 . . .
H29 H 0.3250 0.5883 0.3286 0.045 Uiso 1 calc A . 1 R . .
C36 C 0.44591(13) 0.5588(6) -0.0684(9) 0.0476(16) Uani 1 d A . 1 . . .
C18 C 0.27134(11) 0.8111(4) 0.2509(6) 0.0262(10) Uani 1 d A . 1 . . .
C13 C 0.21449(12) 0.4721(4) 0.3098(7) 0.0301(11) Uani 1 d . . 1 . . .
C27 C 0.24259(11) 0.8359(4) 0.3143(6) 0.0283(11) Uani 1 d . . 1 . . .
C21 C 0.25711(12) 1.0177(4) 0.3277(7) 0.0310(12) Uani 1 d . . 1 . . .
C30 C 0.35687(12) 0.5946(5) 0.1691(7) 0.0409(14) Uani 1 d A . 1 . . .
H30 H 0.3711 0.5507 0.2263 0.049 Uiso 1 calc . . 1 R . .
C12 C 0.20714(11) 0.5719(4) 0.3321(6) 0.0265(10) Uani 1 d . . 1 . . .
H12 H 0.1878 0.5880 0.3702 0.032 Uiso 1 calc . . 1 R . .
C10 C 0.22096(10) 0.7581(4) 0.3322(6) 0.0255(10) Uani 1 d . . 1 . . .
C11 C 0.22760(11) 0.6546(4) 0.2998(6) 0.0271(10) Uani 1 d . . 1 . . .
C14 C 0.24264(11) 0.4470(4) 0.2384(6) 0.0284(11) Uani 1 d . . 1 . . .
C8 C 0.16654(13) 0.8218(6) 0.2905(7) 0.0477(17) Uani 1 d . . 1 . . .
H8 H 0.1691 0.8253 0.1806 0.057 Uiso 1 calc . . 1 R . .
C17 C 0.27804(11) 0.7079(4) 0.2142(6) 0.0271(10) Uani 1 d . . 1 . . .
O2W O 0.0000 0.8167(7) 0.7500 0.082(3) Uani 1 d . . 2 S T P
H2WA H -0.0019 0.7774 0.8331 0.122 Uiso 0.50 d . . 1 GR . .
H2WB H 0.0019 0.7774 0.6669 0.122 Uiso 0.50 d . . 1 GR . .
O3W O 0.5063(2) 0.6970(7) -0.0992(15) 0.145(4) Uani 1 d A . 1 . . .
H3WA H 0.5048 0.7509 -0.1634 0.217 Uiso 1 d . . 1 GR . .
H3WB H 0.5244 0.6996 -0.0461 0.217 Uiso 1 d . . 1 GR . .
O4WA O 0.5000 0.3683(18) -0.2500 0.071(9) Uani 0.37(2) d A 1 2 S T P
H4WA H 0.4892 0.3146 -0.1686 0.106 Uiso 0.183(12) d A 1 1 GR . .
H4WB H 0.5108 0.3146 -0.3314 0.106 Uiso 0.183(12) d A 1 1 GR . .
O4WB O 0.5265(4) 0.3676(10) -0.310(2) 0.063(5) Uani 0.317(12) d A 2 1 D U .
H4WC H 0.5455 0.3444 -0.2615 0.094 Uiso 0.317(12) d A 2 1 GR . .
H4WD H 0.5188 0.3178 -0.3848 0.094 Uiso 0.317(12) d A 2 1 GR . .

loop_
_atom_site_aniso_label
_atom_site_aniso_U_11
_atom_site_aniso_U_22
_atom_site_aniso_U_33
_atom_site_aniso_U_23
_atom_site_aniso_U_13
_atom_site_aniso_U_12
Pr1 0.0094(2) 0.0527(3) 0.0198(2) 0.000 0.00029(14) 0.000
Pr2 0.0138(3) 0.1470(7) 0.0591(4) 0.000 0.0114(2) 0.000
O3 0.027(2) 0.126(5) 0.057(3) 0.013(3) 0.011(2) 0.016(3)
O2 0.0110(17) 0.075(3) 0.0223(18) -0.0067(18) -0.0043(14) -0.0140(17)
O1 0.0200(19) 0.079(3) 0.029(2) 0.003(2) 0.0008(15) 0.0098(19)
O4 0.023(2) 0.119(5) 0.076(4) -0.002(3) 0.014(2) 0.028(3)
O5 0.0267(19) 0.0289(19) 0.048(2) -0.0088(17) 0.0074(16) 0.0041(15)
O8 0.0214(18) 0.0324(19) 0.049(2) -0.0103(17) 0.0110(16) -0.0033(15)
O7 0.028(2) 0.033(2) 0.061(3) -0.0079(19) 0.0168(18) -0.0062(16)
O1W 0.043(3) 0.060(3) 0.066(3) 0.011(2) 0.013(2) -0.006(2)
O6 0.028(2) 0.038(2) 0.067(3) -0.015(2) 0.0140(19) -0.0033(17)
C25 0.028(3) 0.041(3) 0.044(3) -0.010(2) 0.010(2) 0.008(2)
C23 0.033(3) 0.053(4) 0.067(4) -0.011(3) 0.025(3) -0.011(3)
C24 0.022(2) 0.033(3) 0.043(3) -0.010(2) 0.006(2) 0.006(2)
C4 0.016(2) 0.044(3) 0.035(3) -0.004(2) -0.001(2) 0.007(2)
C1 0.010(2) 0.054(3) 0.030(3) 0.002(2) 0.0031(19) 0.002(2)
C33 0.018(2) 0.032(3) 0.042(3) -0.002(2) 0.004(2) 0.007(2)
C6 0.020(3) 0.056(4) 0.040(3) 0.008(3) 0.003(2) 0.017(2)
C3 0.018(2) 0.050(3) 0.035(3) -0.002(2) 0.003(2) 0.001(2)
C5 0.020(3) 0.069(4) 0.031(3) 0.005(3) 0.003(2) 0.015(3)
C32 0.022(3) 0.049(3) 0.040(3) 0.001(3) 0.006(2) 0.004(2)
C34 0.025(3) 0.051(4) 0.053(4) -0.009(3) 0.007(3) 0.000(3)
C26 0.033(3) 0.051(4) 0.083(5) -0.018(4) 0.027(3) -0.012(3)
C2 0.018(3) 0.068(4) 0.032(3) 0.003(3) 0.003(2) 0.014(3)
C22 0.019(2) 0.033(3) 0.031(3) -0.006(2) 0.0011(19) 0.006(2)
C35 0.017(3) 0.089(5) 0.049(4) -0.006(4) 0.007(2) 0.011(3)
C7 0.013(2) 0.036(3) 0.042(3) -0.007(2) 0.004(2) 0.006(2)
C20 0.028(3) 0.036(3) 0.044(3) -0.009(2) 0.007(2) -0.003(2)
C16 0.013(2) 0.034(3) 0.026(2) -0.005(2) -0.0011(18) 0.0032(19)
C15 0.013(2) 0.033(3) 0.033(3) -0.007(2) 0.0027(19) 0.0045(19)
C28 0.012(2) 0.031(3) 0.036(3) -0.007(2) 0.0006(19) 0.0030(19)
C31 0.015(2) 0.040(3) 0.048(3) -0.004(2) 0.004(2) 0.002(2)
O5W 0.089(5) 0.128(7) 0.072(4) 0.022(4) 0.019(4) 0.036(5)
C19 0.013(2) 0.037(3) 0.040(3) -0.005(2) 0.006(2) 0.004(2)
C9 0.023(3) 0.091(5) 0.039(3) 0.010(3) 0.003(2) 0.024(3)
C29 0.023(3) 0.045(3) 0.044(3) 0.009(3) 0.003(2) 0.007(2)
C36 0.019(3) 0.060(4) 0.062(4) -0.010(3) -0.002(3) 0.004(3)
C18 0.015(2) 0.035(3) 0.029(2) -0.008(2) 0.0018(18) 0.0026(19)
C13 0.023(3) 0.028(3) 0.039(3) -0.004(2) 0.001(2) -0.003(2)
C27 0.014(2) 0.034(3) 0.038(3) -0.006(2) 0.005(2) 0.0021(19)
C21 0.023(3) 0.027(3) 0.044(3) -0.009(2) 0.005(2) 0.005(2)
C30 0.017(2) 0.054(4) 0.051(3) 0.003(3) -0.001(2) 0.013(2)
C12 0.015(2) 0.032(3) 0.032(3) -0.010(2) 0.0014(19) 0.0020(19)
C10 0.014(2) 0.034(3) 0.028(2) -0.004(2) 0.0002(18) 0.0056(19)
C11 0.014(2) 0.036(3) 0.032(3) -0.007(2) 0.0038(19) 0.0024(19)
C14 0.016(2) 0.034(3) 0.035(3) -0.009(2) 0.002(2) -0.002(2)
C8 0.022(3) 0.087(5) 0.034(3) 0.001(3) 0.002(2) 0.020(3)
C17 0.014(2) 0.038(3) 0.029(3) -0.004(2) 0.0009(18) 0.002(2)
O2W 0.059(5) 0.071(5) 0.120(8) 0.000 0.042(5) 0.000
O3W 0.075(5) 0.105(6) 0.257(13) -0.069(7) 0.025(6) -0.019(5)
O4WA 0.10(2) 0.077(15) 0.039(11) 0.000 -0.001(11) 0.000
O4WB 0.063(5) 0.063(5) 0.063(5) 0.0004(10) 0.0046(11) 0.0009(10)

loop_
_atom_type_symbol
_atom_type_description
_atom_type_scat_dispersion_real
_atom_type_scat_dispersion_imag
_atom_type_scat_source
C C 0.0033 0.0016 'International Tables Vol C Tables 4.2.6.8 and 6.1.1.4'
H H 0.0000 0.0000 'International Tables Vol C Tables 4.2.6.8 and 6.1.1.4'
O O 0.0106 0.0060 'International Tables Vol C Tables 4.2.6.8 and 6.1.1.4'
Pr Pr -0.2180 2.8214 'International Tables Vol C Tables 4.2.6.8 and 6.1.1.4'

loop_
_geom_angle_atom_site_label_1
_geom_angle_atom_site_label_2
_geom_angle_atom_site_label_3
_geom_angle
_geom_angle_site_symmetry_1
_geom_angle_site_symmetry_3
O2 Pr1 O2 156.6(2) . 2_556
O2 Pr1 O2 151.8(2) 4_575 3_577
O2 Pr1 O2 121.89(14) . 4_575
O2 Pr1 O2 121.89(14) 2_556 3_577
O2 Pr1 O2 64.55(13) . 3_577
O2 Pr1 O2 64.55(13) 2_556 4_575
O2 Pr1 O1 114.41(12) 2_556 .
O2 Pr1 O1 73.34(13) 2_556 2_556
O2 Pr1 O1 73.34(13) . .
O2 Pr1 O1 114.41(12) . 2_556
O2 Pr1 O1W 81.09(16) 2_556 2_556
O2 Pr1 O1W 79.82(16) . 2_556
O2 Pr1 O1W 81.09(16) . .
O2 Pr1 O1W 79.82(16) 2_556 .
O2 Pr1 C1 138.97(15) 3_577 .
O2 Pr1 C1 90.01(13) 2_556 .
O2 Pr1 C1 25.77(13) 3_577 2_556
O2 Pr1 C1 96.98(13) . .
O2 Pr1 C1 96.98(13) 2_556 2_556
O2 Pr1 C1 25.77(13) 4_575 .
O2 Pr1 C1 90.01(13) . 2_556
O2 Pr1 C1 138.97(15) 4_575 2_556
O2 Pr1 O2W 101.68(11) . .
O2 Pr1 O2W 101.68(11) 2_556 .
O1 Pr1 O2 50.33(12) 2_556 3_577
O1 Pr1 O2 50.33(12) . 4_575
O1 Pr1 O2 119.09(13) 2_556 4_575
O1 Pr1 O2 119.09(13) . 3_577
O1 Pr1 O1 143.6(2) 2_556 .
O1 Pr1 C1 136.20(15) 2_556 .
O1 Pr1 C1 24.57(13) . .
O1 Pr1 C1 136.20(15) . 2_556
O1 Pr1 C1 24.57(13) 2_556 2_556
O1W Pr1 O2 73.39(16) 2_556 3_577
O1W Pr1 O2 133.23(16) . 3_577
O1W Pr1 O2 133.23(16) 2_556 4_575
O1W Pr1 O2 73.39(16) . 4_575
O1W Pr1 O1 75.86(16) . .
O1W Pr1 O1 139.15(17) 2_556 .
O1W Pr1 O1 75.86(16) 2_556 2_556
O1W Pr1 O1 139.15(16) . 2_556
O1W Pr1 O1W 69.9(2) . 2_556
O1W Pr1 C1 142.39(17) . 2_556
O1W Pr1 C1 72.54(17) 2_556 2_556
O1W Pr1 C1 142.39(17) 2_556 .
O1W Pr1 C1 72.54(17) . .
C1 Pr1 C1 145.1(2) 2_556 .
O2W Pr1 O2 75.91(10) . 4_575
O2W Pr1 O2 75.91(10) . 3_577
O2W Pr1 O1 71.79(11) . 2_556
O2W Pr1 O1 71.79(11) . .
O2W Pr1 O1W 145.03(12) . .
O2W Pr1 O1W 145.03(12) . 2_556
O2W Pr1 C1 72.53(12) . 2_556
O2W Pr1 C1 72.53(12) . .
O3 Pr2 O3 146.3(3) . 2_654
O3 Pr2 O4 49.98(17) . .
O3 Pr2 O4 49.98(17) 2_654 2_654
O3 Pr2 O4 132.65(18) 2_654 .
O3 Pr2 O4 132.65(18) . 2_654
O3 Pr2 C36 147.43(19) 2_654 .
O3 Pr2 C36 24.43(18) . .
O4 Pr2 O3 113.66(17) 4_565 2_654
O4 Pr2 O3 75.95(19) 3_665 2_654
O4 Pr2 O3 75.95(19) 4_565 .
O4 Pr2 O3 113.66(17) 3_665 .
O4 Pr2 O4 148.3(3) 3_665 4_565
O4 Pr2 O4 64.26(17) 3_665 .
O4 Pr2 O4 113.68(18) 4_565 .
O4 Pr2 O4 113.68(18) 3_665 2_654
O4 Pr2 O4 173.2(3) 2_654 .
O4 Pr2 O4 64.26(17) 4_565 2_654
O4 Pr2 C36 89.67(18) 3_665 .
O4 Pr2 C36 25.59(18) . .
O4 Pr2 C36 156.32(19) 2_654 .
O4 Pr2 C36 93.99(18) 4_565 .
O4 Pr2 O3W 134.2(3) 4_565 .
O4 Pr2 O3W 76.7(4) 4_565 2_654
O4 Pr2 O3W 76.7(4) 3_665 .
O4 Pr2 O3W 134.2(3) 3_665 2_654
O4 Pr2 O4WB 79.9(4) 4_565 .
O4 Pr2 O4WB 79.9(4) 3_665 2_654
O4 Pr2 O4WB 73.1(4) 4_565 2_654
O4 Pr2 O4WB 73.1(4) 3_665 .
O3W Pr2 O3 76.2(2) 2_654 .
O3W Pr2 O3 75.1(3) . .
O3W Pr2 O3 75.1(3) 2_654 2_654
O3W Pr2 O3 76.2(2) . 2_654
O3W Pr2 O4 115.5(3) 2_654 .
O3W Pr2 O4 115.5(3) . 2_654
O3W Pr2 O4 70.8(3) . .
O3W Pr2 O4 70.8(3) 2_654 2_654
O3W Pr2 C36 72.1(2) . .
O3W Pr2 C36 96.2(3) 2_654 .
O3W Pr2 O3W 62.4(6) . 2_654
O3W Pr2 O4WB 143.1(5) . .
O3W Pr2 O4WB 131.4(5) . 2_654
O3W Pr2 O4WB 131.4(5) 2_654 .
O3W Pr2 O4WB 143.1(5) 2_654 2_654
O4WA Pr2 O3 106.86(16) . .
O4WA Pr2 O3 106.86(16) . 2_654
O4WA Pr2 O4 74.14(16) . 4_565
O4WA Pr2 O4 74.14(16) . 3_665
O4WA Pr2 O4 86.59(15) . 2_654
O4WA Pr2 O4 86.59(15) . .
O4WA Pr2 C36 96.71(15) . .
O4WA Pr2 O3W 148.8(3) . 2_654
O4WA Pr2 O3W 148.8(3) . .
O4WA Pr2 O4WB 31.4(4) . 2_654
O4WA Pr2 O4WB 31.4(4) . .
O4WB Pr2 O3 137.0(5) 2_654 2_654
O4WB Pr2 O3 137.0(5) . .
O4WB Pr2 O3 76.3(5) . 2_654
O4WB Pr2 O3 76.3(5) 2_654 .
O4WB Pr2 O4 60.7(4) . 2_654
O4WB Pr2 O4 112.8(4) . .
O4WB Pr2 O4 60.7(4) 2_654 .
O4WB Pr2 O4 112.8(4) 2_654 2_654
O4WB Pr2 C36 65.7(5) 2_654 .
O4WB Pr2 C36 127.6(5) . .
O4WB Pr2 O4WB 62.7(9) 2_654 .
C36 O3 Pr2 97.8(4) . .
Pr1 O2 Pr1 115.45(13) . 3_577
C1 O2 Pr1 149.3(3) 4_576 .
C1 O2 Pr1 93.9(3) 4_576 3_577
C1 O1 Pr1 97.4(3) . .
Pr2 O4 Pr2 115.73(17) 3_665 .
C36 O4 Pr2 90.8(5) . .
C36 O4 Pr2 152.6(5) . 3_665
C21 O5 C25 115.7(4) . .
C14 O8 C24 116.1(4) . .
C13 O7 C23 115.7(4) . .
C20 O6 C26 116.3(5) . .
C5 C4 C3 119.0(5) . .
C5 C4 C9 117.4(5) . .
C9 C4 C3 123.5(5) . .
O2 C1 Pr1 60.4(3) 4_575 .
O2 C1 C2 118.9(5) 4_575 .
O1 C1 Pr1 58.1(3) . .
O1 C1 O2 118.4(5) . 4_575
O1 C1 C2 122.7(5) . .
C2 C1 Pr1 179.2(4) . .
C32 C33 C28 120.9(5) . .
C7 C6 C5 121.1(5) . .
C2 C3 C4 128.2(5) . .
C6 C5 C4 121.9(5) . .
C31 C32 C33 121.3(5) . .
C35 C34 C31 127.5(6) . .
C3 C2 C1 121.7(5) . .
C21 C22 C27 122.4(5) . .
C34 C35 C36 119.7(7) . .
C6 C7 C10 121.3(5) . .
C6 C7 C8 117.5(5) . .
C8 C7 C10 121.2(5) . .
O6 C20 C21 113.9(5) . .
C19 C20 O6 125.8(5) . .
C19 C20 C21 120.2(5) . .
C15 C16 C11 118.3(5) . .
C17 C16 C15 122.0(4) . .
C17 C16 C11 119.6(5) . .
C14 C15 C16 121.3(5) . .
C33 C28 C29 117.4(5) . .
C33 C28 C17 120.8(4) . .
C29 C28 C17 121.8(5) . .
C32 C31 C34 118.5(6) . .
C32 C31 C30 118.0(5) . .
C30 C31 C34 123.5(5) . .
C20 C19 C18 121.8(5) . .
C8 C9 C4 120.1(5) . .
C30 C29 C28 121.3(5) . .
O3 C36 Pr2 57.8(3) . .
O3 C36 O4 121.3(6) . .
O3 C36 C35 121.6(6) . .
O4 C36 Pr2 63.7(4) . .
O4 C36 C35 117.1(7) . .
C35 C36 Pr2 177.3(5) . .
C19 C18 C27 118.3(5) . .
C17 C18 C19 121.9(4) . .
C17 C18 C27 119.8(5) . .
O7 C13 C14 113.8(4) . .
C12 C13 O7 126.7(5) . .
C12 C13 C14 119.5(5) . .
C22 C27 C18 118.1(5) . .
C10 C27 C22 122.0(4) . .
C10 C27 C18 119.8(5) . .
O5 C21 C22 126.4(5) . .
O5 C21 C20 114.6(5) . .
C22 C21 C20 119.0(5) . .
C29 C30 C31 121.0(5) . .
C13 C12 C11 121.9(5) . .
C27 C10 C7 118.9(4) . .
C27 C10 C11 121.0(4) . .
C11 C10 C7 120.1(5) . .
C12 C11 C16 118.3(5) . .
C10 C11 C16 119.5(5) . .
C10 C11 C12 122.2(4) . .
O8 C14 C13 114.6(4) . .
C15 C14 O8 125.0(5) . .
C15 C14 C13 120.4(5) . .
C9 C8 C7 121.9(6) . .
C16 C17 C28 119.8(5) . .
C18 C17 C16 120.2(4) . .
C18 C17 C28 120.0(5) . .

loop_
_geom_bond_atom_site_label_1
_geom_bond_atom_site_label_2
_geom_bond_distance
_geom_bond_site_symmetry_2
Pr1 O2 2.437(3) .
Pr1 O2 2.437(3) 2_556
Pr1 O2 2.589(4) 3_577
Pr1 O2 2.589(4) 4_575
Pr1 O1 2.543(4) 2_556
Pr1 O1 2.543(4) .
Pr1 O1W 2.489(5) 2_556
Pr1 O1W 2.489(5) .
Pr1 C1 2.972(5) .
Pr1 C1 2.972(5) 2_556
Pr1 O2W 2.440(9) .
Pr2 O3 2.510(5) 2_654
Pr2 O3 2.510(5) .
Pr2 O4 2.635(6) .
Pr2 O4 2.476(6) 3_665
Pr2 O4 2.476(6) 4_565
Pr2 O4 2.635(6) 2_654
Pr2 C36 2.940(7) .
Pr2 O3W 2.491(8) .
Pr2 O3W 2.491(8) 2_654
Pr2 O4WA 2.12(2) .
Pr2 O4WB 2.495(9) .
Pr2 O4WB 2.495(9) 2_654
O3 C36 1.227(9) .
O2 Pr1 2.589(4) 3_577
O2 C1 1.295(6) 4_576
O1 C1 1.246(7) .
O4 Pr2 2.476(6) 3_665
O4 C36 1.270(8) .
O5 C25 1.435(6) .
O5 C21 1.356(6) .
O8 C24 1.426(6) .
O8 C14 1.364(6) .
O7 C23 1.434(7) .
O7 C13 1.355(6) .
O6 C26 1.417(7) .
O6 C20 1.367(7) .
C4 C3 1.459(7) .
C4 C5 1.385(7) .
C4 C9 1.388(8) .
C1 O2 1.295(6) 4_575
C1 C2 1.465(7) .
C33 C32 1.391(7) .
C33 C28 1.392(8) .
C6 C5 1.378(7) .
C6 C7 1.363(8) .
C3 C2 1.317(8) .
C32 C31 1.386(8) .
C34 C35 1.309(9) .
C34 C31 1.473(8) .
C22 C27 1.424(7) .
C22 C21 1.358(8) .
C35 C36 1.502(8) .
C7 C10 1.495(6) .
C7 C8 1.394(8) .
C20 C19 1.349(8) .
C20 C21 1.450(8) .
C16 C15 1.428(7) .
C16 C11 1.445(6) .
C16 C17 1.415(7) .
C15 C14 1.358(7) .
C28 C29 1.410(7) .
C28 C17 1.483(6) .
C31 C30 1.396(9) .
C19 C18 1.426(7) .
C9 C8 1.380(8) .
C29 C30 1.375(8) .
C18 C27 1.441(7) .
C18 C17 1.406(7) .
C13 C12 1.347(7) .
C13 C14 1.450(7) .
C27 C10 1.397(7) .
C12 C11 1.434(7) .
C10 C11 1.402(7) .

loop_
_platon_squeeze_void_nr
_platon_squeeze_void_average_x
_platon_squeeze_void_average_y
_platon_squeeze_void_average_z
_platon_squeeze_void_volume
_platon_squeeze_void_count_electrons
_platon_squeeze_void_content
1 0.000 0.500 -0.030 693 184 ' '
2 0.144 0.921 -0.044 15 1 ' '
3 0.500 0.000 -0.077 939 211 ' '
4 0.856 0.079 0.043 15 2 ' '
5 0.144 0.079 0.456 15 1 ' '
6 0.856 0.921 0.543 15 2 ' '
